data_7216912
loop_
_publ_author_name
'Oishi, Shinya'
'Tamamura, Hirokazu'
'Yamashita, Masaki'
'Odagaki, Yoshihiko'
'Hamanaka, Nobuyuki'
'Otaka, Akira'
'Fujii, Nobutaka'

_publ_section_title
;
 Stereoselective synthesis of a set of two functionalized (E)-alkene
 dipeptide isosteres of L-amino acid-L-Glu and L-amino acid-D-Glu
;
_journal_issue 19
_journal_name_full 'Journal of the Chemical Society, Perkin Transactions 1'
_journal_page_first 2445
_journal_paper_doi 10.1039/b103833h
_journal_year 2001
_chemical_compound_source synthesis
_chemical_formula_analytical
;Found: C, 50.74; H, 5.54; N, 4.17. 
C14H18ClNO4S requires C, 50.68; H, 5.47; N, 4.22%
;
_chemical_formula_moiety 'C14 H18 Cl N O4 S '
_chemical_formula_sum 'C14 H18 Cl N O4 S'
_chemical_formula_weight 331.81
_chemical_melting_point 441.5(5)
_chemical_name_common 'Methyl (2E,4S,5S)-4-chloro-5-(4-methylphenylsulfonylamino)hex-2-enoate'
_space_group_IT_number 19
_symmetry_cell_setting orthorhombic
_symmetry_Int_Tables_number 19
_symmetry_space_group_name_Hall 'P 2ac 2ab'
_symmetry_space_group_name_H-M 'P 21 21 21'
_audit_creation_date 'Thu Jun  7 16:17:57 2001'
_audit_creation_method 'from TEXRAY.INF file'
_cell_angle_alpha 90.00
_cell_angle_beta 90.00
_cell_angle_gamma 90.00
_cell_formula_units_Z 4
_cell_length_a 9.685(4)
_cell_length_b 21.585(5)
_cell_length_c 7.745(4)
_cell_measurement_reflns_used 24
_cell_measurement_temperature 296.2
_cell_measurement_theta_max 12.5
_cell_measurement_theta_min 10.0
_cell_volume 1619.1(11)
_computing_cell_refinement 'MSC/AFC Diffractometer Control'
_computing_data_collection 'MSC/AFC Diffractometer Control'
_computing_data_reduction teXsan
_computing_molecular_graphics teXsan
_computing_publication_material teXsan
_computing_structure_refinement teXsan
_computing_structure_solution SHELXS86
_diffrn_ambient_temperature 296.2
_diffrn_measurement_device 'Rigaku AFC5R'
_diffrn_measurement_method \w-2\q
_diffrn_orient_matrix_UB_11 -0.05496
_diffrn_orient_matrix_UB_12 0.03896
_diffrn_orient_matrix_UB_13 -0.01253
_diffrn_orient_matrix_UB_21 0.08533
_diffrn_orient_matrix_UB_22 0.02277
_diffrn_orient_matrix_UB_23 -0.03546
_diffrn_orient_matrix_UB_31 -0.01892
_diffrn_orient_matrix_UB_32 -0.01049
_diffrn_orient_matrix_UB_33 -0.12352
_diffrn_radiation_detector 'scintillation counter'
_diffrn_radiation_monochromator graphite
_diffrn_radiation_source 'Rigaku rotating anode'
_diffrn_radiation_type 'Cu K\a'
_diffrn_radiation_wavelength 1.5418
_diffrn_reflns_av_R_equivalents 0.000
_diffrn_reflns_av_sigmaI/netI 0.020
_diffrn_reflns_limit_h_max 11
_diffrn_reflns_limit_h_min 0
_diffrn_reflns_limit_k_max 25
_diffrn_reflns_limit_k_min 0
_diffrn_reflns_limit_l_max 8
_diffrn_reflns_limit_l_min 0
_diffrn_reflns_number 1580
_diffrn_reflns_reduction_process 'Lp corrections applied'
_diffrn_reflns_theta_max 65.09
_diffrn_reflns_theta_min 2.05
_diffrn_standards_decay_% 2.42
_diffrn_standards_interval_count 150
_diffrn_standards_number 3
_exptl_absorpt_coefficient_mu 3.427
_exptl_absorpt_correction_T_max 0.996
_exptl_absorpt_correction_T_min 0.493
_exptl_absorpt_correction_type '\y scans(North,Phillips & Mathews,1968)'
_exptl_crystal_colour colorless
_exptl_crystal_density_diffrn 1.361
_exptl_crystal_density_meas 1.300
_exptl_crystal_description prismatic
_exptl_crystal_F_000 696.00
_exptl_crystal_size_max 0.400
_exptl_crystal_size_mid 0.400
_exptl_crystal_size_min 0.200
_refine_diff_density_max 0.42
_refine_diff_density_min -0.56
_refine_ls_extinction_method none
_refine_ls_goodness_of_fit_obs 5.240
_refine_ls_hydrogen_treatment noref
_refine_ls_matrix_type full
_refine_ls_number_constraints 0
_refine_ls_number_parameters 190
_refine_ls_number_reflns 1484
_refine_ls_number_restraints 0
_refine_ls_R_factor_obs 0.0519
_refine_ls_shift/esd_max 0.0080
_refine_ls_shift/esd_mean 0.0010
_refine_ls_structure_factor_coef F
_refine_ls_weighting_details 'w = 1/[\s^2^(Fo) + 0.00004|Fo|^2^]'
_refine_ls_weighting_scheme calc
_refine_ls_wR_factor_obs 0.0656
_reflns_number_observed 1484
_reflns_number_total 1580
_reflns_observed_criterion >3.0sigma(I)
_cod_data_source_file b103833h.txt
_cod_data_source_block Comp_14
_cod_depositor_comments
;
The following automatic conversions were performed:

'_chemical_melting_point' value '441-442K' was changed to '441.5(5)'
- the average value was taken and precision was estimated.

Automatic conversion script
Id: cif_fix_values 2281 2013-09-26 08:29:07Z andrius 

The following automatic conversions were performed:

'_refine_ls_weighting_scheme' value 'w = 1/[\s^2^(Fo) +
0.00004|Fo|^2^]' was changed to 'calc'. New tag
'_refine_ls_weighting_details' was created. The value of the new tag
was set to 'w = 1/[\s^2^(Fo) + 0.00004|Fo|^2^]'.

Automatic conversion script
Id: cif_fix_values 3143 2015-03-26 13:38:13Z robertas 
;
_cod_original_cell_volume 1619(1)
_cod_original_sg_symbol_H-M 'P 21 21 21   '
_cod_original_formula_sum 'C14 H18 Cl N O4 S '
_cod_database_code 7216912

loop_
_symmetry_equiv_pos_as_xyz
x,y,z
1/2-x,-y,1/2+z
1/2+x,1/2-y,-z
-x,1/2+y,1/2-z

loop_
_atom_site_aniso_label
_atom_site_aniso_U_11
_atom_site_aniso_U_22
_atom_site_aniso_U_33
_atom_site_aniso_U_12
_atom_site_aniso_U_13
_atom_site_aniso_U_23
Cl(1) 0.0528(9) 0.068(1) 0.084(1) -0.0014(8) -0.0234(9) 0.0027(10)
S(1) 0.0341(6) 0.0365(6) 0.0554(8) 0.0023(6) -0.0058(6) -0.0054(7)
O(1) 0.069(3) 0.056(3) 0.048(2) 0.010(2) -0.005(2) -0.015(2)
O(2) 0.034(2) 0.040(2) 0.092(3) -0.006(2) -0.009(2) -0.001(2)
O(3) 0.073(4) 0.060(3) 0.219(8) -0.011(3) -0.032(5) 0.022(5)
O(4) 0.086(4) 0.052(3) 0.123(5) 0.003(3) -0.004(4) -0.005(3)
N(1) 0.028(2) 0.039(2) 0.045(3) 0.010(2) 0.003(2) -0.003(2)
C(1) 0.037(3) 0.035(3) 0.047(3) -0.004(2) -0.006(3) -0.004(3)
C(2) 0.040(3) 0.040(3) 0.068(4) -0.003(2) -0.003(3) -0.003(3)
C(3) 0.055(4) 0.042(3) 0.076(5) 0.009(3) -0.002(4) -0.010(4)
C(4) 0.077(4) 0.040(3) 0.060(4) 0.003(3) -0.006(4) 0.005(3)
C(5) 0.072(5) 0.052(4) 0.073(5) -0.015(4) 0.002(4) 0.015(4)
C(6) 0.045(3) 0.050(3) 0.068(4) 0.001(3) 0.005(4) 0.001(3)
C(7) 0.141(8) 0.042(4) 0.095(6) 0.001(5) 0.019(6) 0.012(4)
C(8) 0.040(3) 0.041(3) 0.050(3) 0.004(3) 0.006(3) -0.012(3)
C(9) 0.049(3) 0.052(3) 0.045(4) -0.001(3) 0.001(3) -0.007(3)
C(10) 0.047(3) 0.052(3) 0.067(4) -0.005(3) 0.006(3) 0.006(3)
C(11) 0.054(4) 0.052(4) 0.083(5) 0.002(3) -0.003(4) 0.000(4)
C(12) 0.067(4) 0.053(4) 0.077(5) -0.003(4) -0.005(5) 0.010(4)
C(13) 0.132(7) 0.046(4) 0.131(8) -0.013(5) -0.006(7) -0.003(5)
C(14) 0.087(5) 0.048(4) 0.070(5) -0.004(4) 0.002(4) -0.014(4)

loop_
_atom_site_label
_atom_site_fract_x
_atom_site_fract_y
_atom_site_fract_z
_atom_site_U_iso_or_equiv
_atom_site_thermal_displace_type
_atom_site_calc_flag
_atom_site_occupancy
Cl(1) -0.5714(2) -0.18358(8) -0.4270(3) 0.0685(5) Uani d 1.00
S(1) -0.2794(1) -0.25339(7) 0.0153(2) 0.0420(3) Uani d 1.00
O(1) -0.3457(5) -0.2330(2) 0.1700(5) 0.058(1) Uani d 1.00
O(2) -0.1478(4) -0.2279(2) -0.0289(7) 0.055(1) Uani d 1.00
O(3) -0.1572(6) -0.0268(3) -0.327(1) 0.117(3) Uani d 1.00
O(4) -0.3519(6) 0.0238(2) -0.3503(8) 0.087(2) Uani d 1.00
N(1) -0.3848(4) -0.2371(2) -0.1382(6) 0.037(1) Uani d 1.00
C(1) -0.2596(5) -0.3343(2) 0.0230(8) 0.040(1) Uani d 1.00
C(2) -0.1406(6) -0.3617(2) -0.0352(9) 0.049(2) Uani d 1.00
C(3) -0.1271(6) -0.4249(3) -0.0243(10) 0.058(2) Uani d 1.00
C(4) -0.2295(8) -0.4609(3) 0.0462(9) 0.059(2) Uani d 1.00
C(5) -0.3496(8) -0.4329(3) 0.1030(10) 0.066(2) Uani d 1.00
C(6) -0.3645(6) -0.3697(3) 0.0949(9) 0.054(2) Uani d 1.00
C(7) -0.211(1) -0.5306(3) 0.059(1) 0.093(3) Uani d 1.00
C(8) -0.3504(6) -0.2500(3) -0.3181(7) 0.044(2) Uani d 1.00
C(9) -0.3892(6) -0.1952(3) -0.4313(8) 0.049(2) Uani d 1.00
C(10) -0.3141(6) -0.1365(3) -0.3855(9) 0.055(2) Uani d 1.00
C(11) -0.3635(7) -0.0812(3) -0.368(1) 0.063(2) Uani d 1.00
C(12) -0.2757(9) -0.0264(3) -0.344(1) 0.066(2) Uani d 1.00
C(13) -0.283(1) 0.0829(3) -0.342(1) 0.103(3) Uani d 1.00
C(14) -0.4151(8) -0.3101(3) -0.380(1) 0.069(2) Uani d 1.00
H(1) -0.4715 -0.2172 -0.1125 0.0446 Uiso calc 1.00
H(2) -0.0679 -0.3362 -0.0858 0.0568 Uiso calc 1.00
H(3) -0.0440 -0.4456 -0.0664 0.0668 Uiso calc 1.00
H(4) -0.4213 -0.4598 0.1490 0.0763 Uiso calc 1.00
H(5) -0.4456 -0.3489 0.1407 0.0622 Uiso calc 1.00
H(6) -0.2847 -0.5502 0.1113 0.1147 Uiso calc 1.00
H(7) -0.1900 -0.5483 -0.0502 0.1147 Uiso calc 1.00
H(8) -0.1275 -0.5386 0.1322 0.1147 Uiso calc 1.00
H(9) -0.2521 -0.2557 -0.3237 0.0506 Uiso calc 1.00
H(10) -0.3637 -0.2053 -0.5512 0.0589 Uiso calc 1.00
H(11) -0.2174 -0.1398 -0.3574 0.0702 Uiso calc 1.00
H(12) -0.4633 -0.0769 -0.3715 0.0748 Uiso calc 1.00
H(13) -0.2322 0.0860 -0.2358 0.1245 Uiso calc 1.00
H(14) -0.2160 0.0862 -0.4350 0.1245 Uiso calc 1.00
H(15) -0.3447 0.1163 -0.3505 0.1245 Uiso calc 1.00
H(16) -0.5119 -0.3079 -0.3744 0.0787 Uiso calc 1.00
H(17) -0.3883 -0.3178 -0.4987 0.0787 Uiso calc 1.00
H(18) -0.3830 -0.3444 -0.3127 0.0787 Uiso calc 1.00

loop_
_atom_type_symbol
_atom_type_oxidation_number
_atom_type_number_in_cell
_atom_type_scat_dispersion_real
_atom_type_scat_dispersion_imag
_atom_type_scat_source
N 0 4 0.031 0.018
;International Tables for Crystallography
(1992, Vol. C, Tables 4.2.6.8 and 6.1.1.1)
;
O 0 16 0.049 0.032
;International Tables for Crystallography
(1992, Vol. C, Tables 4.2.6.8 and 6.1.1.1)
;
C 0 56 0.018 0.009
;International Tables for Crystallography
(1992, Vol. C, Tables 4.2.6.8 and 6.1.1.1)
;
H 0 72 0.000 0.000
;International Tables for Crystallography
(1992, Vol. C, Table 6.1.1.2)
;
Cl 0 4 0.364 0.702
;International Tables for Crystallography
(1992, Vol. C, Tables 4.2.6.8 and 6.1.1.1)
;
S 0 4 0.333 0.557
;International Tables for Crystallography
(1992, Vol. C, Tables 4.2.6.8 and 6.1.1.1)
;

loop_
_geom_angle_atom_site_label_1
_geom_angle_atom_site_label_2
_geom_angle_atom_site_label_3
_geom_angle
_geom_angle_site_symmetry_1
_geom_angle_site_symmetry_2
_geom_angle_site_symmetry_3
_geom_angle_publ_flag
O(1) S(1) O(2) 118.9(3) 1_555 1_555 1_555 yes
O(1) S(1) N(1) 105.5(2) 1_555 1_555 1_555 yes
O(1) S(1) C(1) 109.0(3) 1_555 1_555 1_555 yes
O(2) S(1) N(1) 107.8(3) 1_555 1_555 1_555 yes
O(2) S(1) C(1) 107.1(2) 1_555 1_555 1_555 yes
N(1) S(1) C(1) 108.2(2) 1_555 1_555 1_555 yes
C(12) O(4) C(13) 117.9(6) 1_555 1_555 1_555 yes
S(1) N(1) C(8) 121.3(3) 1_555 1_555 1_555 yes
S(1) N(1) H(1) 119.9(4) 1_555 1_555 1_555 no
C(8) N(1) H(1) 118.8(4) 1_555 1_555 1_555 no
S(1) C(1) C(2) 120.6(4) 1_555 1_555 1_555 yes
S(1) C(1) C(6) 118.8(4) 1_555 1_555 1_555 yes
C(2) C(1) C(6) 120.6(5) 1_555 1_555 1_555 yes
C(1) C(2) C(3) 119.2(6) 1_555 1_555 1_555 yes
C(1) C(2) H(2) 119.7(5) 1_555 1_555 1_555 no
C(3) C(2) H(2) 121.1(6) 1_555 1_555 1_555 no
C(2) C(3) C(4) 121.2(6) 1_555 1_555 1_555 yes
C(2) C(3) H(3) 120.8(7) 1_555 1_555 1_555 no
C(4) C(3) H(3) 118.0(6) 1_555 1_555 1_555 no
C(3) C(4) C(5) 119.1(6) 1_555 1_555 1_555 yes
C(3) C(4) C(7) 119.9(7) 1_555 1_555 1_555 yes
C(5) C(4) C(7) 120.9(7) 1_555 1_555 1_555 yes
C(4) C(5) C(6) 120.5(6) 1_555 1_555 1_555 yes
C(4) C(5) H(4) 117.2(7) 1_555 1_555 1_555 no
C(6) C(5) H(4) 122.3(7) 1_555 1_555 1_555 no
C(1) C(6) C(5) 119.3(6) 1_555 1_555 1_555 yes
C(1) C(6) H(5) 118.9(6) 1_555 1_555 1_555 no
C(5) C(6) H(5) 121.9(7) 1_555 1_555 1_555 no
C(4) C(7) H(6) 112.7(8) 1_555 1_555 1_555 no
C(4) C(7) H(7) 111.5(7) 1_555 1_555 1_555 no
C(4) C(7) H(8) 107.7(7) 1_555 1_555 1_555 no
H(6) C(7) H(7) 111.7(9) 1_555 1_555 1_555 no
H(6) C(7) H(8) 107.2(8) 1_555 1_555 1_555 no
H(7) C(7) H(8) 105.6(9) 1_555 1_555 1_555 no
N(1) C(8) C(9) 110.3(5) 1_555 1_555 1_555 yes
N(1) C(8) C(14) 111.8(5) 1_555 1_555 1_555 yes
N(1) C(8) H(9) 107.1(5) 1_555 1_555 1_555 no
C(9) C(8) C(14) 112.3(5) 1_555 1_555 1_555 yes
C(9) C(8) H(9) 108.6(5) 1_555 1_555 1_555 no
C(14) C(8) H(9) 106.5(5) 1_555 1_555 1_555 no
Cl(1) C(9) C(8) 110.1(4) 1_555 1_555 1_555 yes
Cl(1) C(9) C(10) 110.8(4) 1_555 1_555 1_555 yes
Cl(1) C(9) H(10) 107.3(5) 1_555 1_555 1_555 no
C(8) C(9) C(10) 113.6(5) 1_555 1_555 1_555 yes
C(8) C(9) H(10) 108.2(5) 1_555 1_555 1_555 no
C(10) C(9) H(10) 106.7(5) 1_555 1_555 1_555 no
C(9) C(10) C(11) 128.6(6) 1_555 1_555 1_555 yes
C(9) C(10) H(11) 117.3(6) 1_555 1_555 1_555 no
C(11) C(10) H(11) 113.9(6) 1_555 1_555 1_555 no
C(10) C(11) C(12) 122.8(6) 1_555 1_555 1_555 yes
C(10) C(11) H(12) 116.9(6) 1_555 1_555 1_555 no
C(12) C(11) H(12) 120.2(6) 1_555 1_555 1_555 no
O(3) C(12) O(4) 124.6(8) 1_555 1_555 1_555 yes
O(3) C(12) C(11) 125.8(8) 1_555 1_555 1_555 yes
O(4) C(12) C(11) 109.6(7) 1_555 1_555 1_555 yes
O(4) C(13) H(13) 109.8(8) 1_555 1_555 1_555 no
O(4) C(13) H(14) 109.9(8) 1_555 1_555 1_555 no
O(4) C(13) H(15) 112.3(9) 1_555 1_555 1_555 no
H(13) C(13) H(14) 107.0(10) 1_555 1_555 1_555 no
H(13) C(13) H(15) 109.5(9) 1_555 1_555 1_555 no
H(14) C(13) H(15) 108.3(9) 1_555 1_555 1_555 no
C(8) C(14) H(16) 110.7(6) 1_555 1_555 1_555 no
C(8) C(14) H(17) 109.7(6) 1_555 1_555 1_555 no
C(8) C(14) H(18) 110.6(7) 1_555 1_555 1_555 no
H(16) C(14) H(17) 108.9(7) 1_555 1_555 1_555 no
H(16) C(14) H(18) 109.6(7) 1_555 1_555 1_555 no
H(17) C(14) H(18) 107.4(6) 1_555 1_555 1_555 no

loop_
_geom_bond_atom_site_label_1
_geom_bond_atom_site_label_2
_geom_bond_distance
_geom_bond_site_symmetry_1
_geom_bond_site_symmetry_2
_geom_bond_publ_flag
Cl(1) C(9) 1.783(6) 1_555 1_555 yes
S(1) O(1) 1.428(4) 1_555 1_555 yes
S(1) O(2) 1.430(4) 1_555 1_555 yes
S(1) N(1) 1.606(5) 1_555 1_555 yes
S(1) C(1) 1.757(5) 1_555 1_555 yes
O(3) C(12) 1.155(8) 1_555 1_555 yes
O(4) C(12) 1.313(9) 1_555 1_555 yes
O(4) C(13) 1.441(9) 1_555 1_555 yes
N(1) C(8) 1.459(7) 1_555 1_555 yes
N(1) H(1) 0.964 1_555 1_555 no
C(1) C(2) 1.372(8) 1_555 1_555 yes
C(1) C(6) 1.389(8) 1_555 1_555 yes
C(2) C(3) 1.373(8) 1_555 1_555 yes
C(2) H(2) 0.976 1_555 1_555 no
C(3) C(4) 1.373(9) 1_555 1_555 yes
C(3) H(3) 0.976 1_555 1_555 no
C(4) C(5) 1.383(9) 1_555 1_555 yes
C(4) C(7) 1.520(8) 1_555 1_555 yes
C(5) C(6) 1.372(8) 1_555 1_555 yes
C(5) H(4) 0.972 1_555 1_555 no
C(6) H(5) 0.972 1_555 1_555 no
C(7) H(6) 0.927 1_555 1_555 no
C(7) H(7) 0.948 1_555 1_555 no
C(7) H(8) 1.000 1_555 1_555 no
C(8) C(9) 1.518(8) 1_555 1_555 yes
C(8) C(14) 1.519(8) 1_555 1_555 yes
C(8) H(9) 0.961 1_555 1_555 no
C(9) C(10) 1.505(8) 1_555 1_555 yes
C(9) H(10) 0.984 1_555 1_555 no
C(10) C(11) 1.293(8) 1_555 1_555 yes
C(10) H(11) 0.964 1_555 1_555 no
C(11) C(12) 1.467(9) 1_555 1_555 yes
C(11) H(12) 0.972 1_555 1_555 no
C(13) H(13) 0.958 1_555 1_555 no
C(13) H(14) 0.973 1_555 1_555 no
C(13) H(15) 0.942 1_555 1_555 no
C(14) H(16) 0.940 1_555 1_555 no
C(14) H(17) 0.967 1_555 1_555 no
C(14) H(18) 0.959 1_555 1_555 no

loop_
_geom_contact_atom_site_label_1
_geom_contact_atom_site_label_2
_geom_contact_distance
_geom_contact_site_symmetry_1
_geom_contact_site_symmetry_2
S(1) O(2) 3.592(4) 1_555 3_445
O(1) C(9) 3.221(7) 1_555 1_556
O(1) O(2) 3.236(6) 1_555 3_445
O(1) C(13) 3.473(9) 1_555 2_455
O(2) N(1) 2.956(6) 1_555 3_545
O(2) C(6) 3.497(7) 1_555 3_545
O(2) C(13) 3.514(9) 1_555 2_455
O(3) C(5) 3.557(10) 1_555 3_545
N(1) C(2) 3.533(7) 1_555 3_445
